data_4032916
loop_
_publ_author_name
'Li, Chun-Tian'
'Liu, Hui'
'Xu, Yan-Jun'
'Lu, Chong-Dao'

_publ_section_title
;
 Aldol Reaction of N-tert-Butanesulfinyl Imidates under Basic Conditions
 for Diastereoselective Synthesis of anti-Aldols.
;
_journal_issue 20
_journal_name_full 'The Journal of organic chemistry'
_journal_page_first 11253
_journal_page_last 11261
_journal_paper_doi 10.1021/acs.joc.7b01982
_journal_volume 82
_journal_year 2017
_chemical_absolute_configuration syn
_chemical_formula_moiety 'C19 H29 N O3 S'
_chemical_formula_sum 'C19 H29 N O3 S'
_chemical_formula_weight 351.49
_space_group_crystal_system monoclinic
_space_group_IT_number 4
_space_group_name_Hall 'P 2yb'
_space_group_name_H-M_alt 'P 1 21 1'
_symmetry_space_group_name_Hall 'P 2yb'
_symmetry_space_group_name_H-M 'P 1 21 1'
_atom_sites_solution_hydrogens geom
_audit_creation_method SHELXL-2014/7
_cell_angle_alpha 90
_cell_angle_beta 109.012(3)
_cell_angle_gamma 90
_cell_formula_units_Z 4
_cell_length_a 10.935(3)
_cell_length_b 15.723(4)
_cell_length_c 12.065(3)
_cell_measurement_reflns_used 1209
_cell_measurement_temperature 296(2)
_cell_measurement_theta_max 19.0717
_cell_measurement_theta_min 2.3577
_cell_volume 1961.2(9)
_computing_structure_refinement 'SHELXL-2014/7 (Sheldrick, 2014)'
_diffrn_ambient_temperature 296(2)
_diffrn_measured_fraction_theta_full 0.982
_diffrn_measured_fraction_theta_max 0.982
_diffrn_measurement_device_type bruker-CCD
_diffrn_radiation_type MoK\a
_diffrn_radiation_wavelength 0.71073
_diffrn_reflns_av_R_equivalents 0.0795
_diffrn_reflns_av_unetI/netI 0.1161
_diffrn_reflns_Laue_measured_fraction_full 0.982
_diffrn_reflns_Laue_measured_fraction_max 0.982
_diffrn_reflns_limit_h_max 12
_diffrn_reflns_limit_h_min -12
_diffrn_reflns_limit_k_max 18
_diffrn_reflns_limit_k_min -16
_diffrn_reflns_limit_l_max 14
_diffrn_reflns_limit_l_min -14
_diffrn_reflns_number 9304
_diffrn_reflns_point_group_measured_fraction_full 0.760
_diffrn_reflns_point_group_measured_fraction_max 0.760
_diffrn_reflns_theta_full 25.006
_diffrn_reflns_theta_max 25.006
_diffrn_reflns_theta_min 2.358
_exptl_absorpt_coefficient_mu 0.181
_exptl_absorpt_correction_T_max 0.7456
_exptl_absorpt_correction_T_min 0.6584
_exptl_absorpt_correction_type multi-scan
_exptl_absorpt_process_details
;
SADABS-2008/1 (Bruker,2008) was used for absorption correction.
wR2(int) was 0.0621 before and 0.0495 after correction.
The Ratio of minimum to maximum transmission is 0.8830.
The \l/2 correction factor is 0.0015.
;
_exptl_crystal_colour colorless
_exptl_crystal_density_diffrn 1.190
_exptl_crystal_description block
_exptl_crystal_F_000 760
_exptl_crystal_size_max 0.233
_exptl_crystal_size_mid 0.171
_exptl_crystal_size_min 0.126
_refine_diff_density_max 0.257
_refine_diff_density_min -0.375
_refine_diff_density_rms 0.057
_refine_ls_abs_structure_details
;
 Flack x determined using 588 quotients [(I+)-(I-)]/[(I+)+(I-)]
 (Parsons, Flack and Wagner, Acta Cryst. B69 (2013) 249-259).
;
_refine_ls_abs_structure_Flack -0.07(9)
_refine_ls_extinction_method none
_refine_ls_goodness_of_fit_ref 1.038
_refine_ls_hydrogen_treatment constr
_refine_ls_matrix_type full
_refine_ls_number_parameters 443
_refine_ls_number_reflns 5247
_refine_ls_number_restraints 2
_refine_ls_restrained_S_all 1.038
_refine_ls_R_factor_all 0.1237
_refine_ls_R_factor_gt 0.0555
_refine_ls_shift/su_max 0.000
_refine_ls_shift/su_mean 0.000
_refine_ls_structure_factor_coef Fsqd
_refine_ls_weighting_details 'w=1/[\s^2^(Fo^2^)+(0.0431P)^2^] where P=(Fo^2^+2Fc^2^)/3'
_refine_ls_weighting_scheme calc
_refine_ls_wR_factor_gt 0.1045
_refine_ls_wR_factor_ref 0.1382
_reflns_Friedel_coverage 0.489
_reflns_Friedel_fraction_full 0.519
_reflns_Friedel_fraction_max 0.519
_reflns_number_gt 2775
_reflns_number_total 5247
_reflns_threshold_expression 'I > 2\s(I)'
_cod_data_source_file jo7b01982_si_003.cif
_cod_data_source_block 6
_cod_depositor_comments 'Adding full bibliography for 4032916--4032917.cif.'
_cod_original_cell_volume 1961.2(8)
_cod_database_code 4032916
_shelx_shelxl_version_number 2014/7
_shelx_space_group_comment
;
The symmetry employed for this shelxl refinement is uniquely defined
by the following loop, which should always be used as a source of
symmetry information in preference to the above space-group names.
They are only intended as comments.
;
_shelx_estimated_absorpt_t_min 0.963
_shelx_estimated_absorpt_t_max 0.966

loop_
_space_group_symop_operation_xyz
'x, y, z'
'-x, y+1/2, -z'

loop_
_atom_site_label
_atom_site_type_symbol
_atom_site_fract_x
_atom_site_fract_y
_atom_site_fract_z
_atom_site_U_iso_or_equiv
_atom_site_adp_type
_atom_site_occupancy
_atom_site_site_symmetry_order
_atom_site_calc_flag
_atom_site_refinement_flags_posn
_atom_site_refinement_flags_adp
S1 S 0.90117(12) 0.89795(9) 0.42195(13) 0.0534(4) Uani 1 1 d . U
N1 N 0.9588(3) 0.9067(3) 0.3104(4) 0.0453(9) Uani 1 1 d . U
N2 N 0.0632(4) 0.6821(3) 0.8468(4) 0.0497(12) Uani 1 1 d . .
O1 O 1.3263(3) 0.8124(2) 0.2951(3) 0.0629(12) Uani 1 1 d . .
H1 H 1.2715 0.8248 0.2326 0.094 Uiso 1 1 calc R U
O2 O 1.1123(3) 0.9124(2) 0.2219(3) 0.0554(11) Uani 1 1 d . .
O3 O 0.9655(3) 0.8322(2) 0.5104(3) 0.0659(12) Uani 1 1 d . .
O4 O -0.3371(4) 0.7691(2) 0.7186(4) 0.0760(14) Uani 1 1 d . .
H4A H -0.3062 0.7371 0.6812 0.114 Uiso 1 1 calc R U
O5 O -0.1301(3) 0.6739(2) 0.7038(3) 0.0589(11) Uani 1 1 d . .
O6 O 0.1383(4) 0.7795(3) 1.0340(3) 0.0749(14) Uani 1 1 d . .
C1 C 1.2630(6) 0.9572(4) 0.5857(5) 0.0629(19) Uani 1 1 d . .
H1A H 1.2130 0.9268 0.6212 0.075 Uiso 1 1 calc R U
C2 C 1.3333(6) 1.0275(4) 0.6408(6) 0.074(2) Uani 1 1 d . .
H2 H 1.3294 1.0427 0.7141 0.089 Uiso 1 1 calc R U
C3 C 1.4060(7) 1.0747(4) 0.5948(6) 0.079(2) Uani 1 1 d . .
H3 H 1.4522 1.1215 0.6339 0.095 Uiso 1 1 calc R U
C4 C 1.4089(6) 1.0503(4) 0.4877(6) 0.077(2) Uani 1 1 d . .
H4 H 1.4583 1.0827 0.4536 0.092 Uiso 1 1 calc R U
C5 C 1.3442(5) 0.9814(3) 0.4260(5) 0.0558(17) Uani 1 1 d . .
H5 H 1.3503 0.9673 0.3531 0.067 Uiso 1 1 calc R U
C6 C 1.2683(5) 0.9328(3) 0.4771(5) 0.0469(16) Uani 1 1 d . .
C7 C 1.2635(5) 0.7854(3) 0.3771(5) 0.0477(16) Uani 1 1 d . .
C8 C 1.3720(5) 0.7539(3) 0.4848(5) 0.0523(17) Uani 1 1 d . .
H8A H 1.4282 0.7166 0.4592 0.063 Uiso 1 1 calc R U
H8B H 1.4231 0.8023 0.5238 0.063 Uiso 1 1 calc R U
C9 C 1.3251(5) 0.7075(4) 0.5706(5) 0.0632(18) Uani 1 1 d . .
H9A H 1.2774 0.7465 0.6036 0.076 Uiso 1 1 calc R U
H9B H 1.3987 0.6867 0.6341 0.076 Uiso 1 1 calc R U
C10 C 1.2373(6) 0.6322(4) 0.5135(6) 0.073(2) Uani 1 1 d . .
H10A H 1.2871 0.5902 0.4876 0.087 Uiso 1 1 calc R U
H10B H 1.2047 0.6055 0.5708 0.087 Uiso 1 1 calc R U
C11 C 1.1253(6) 0.6619(4) 0.4102(6) 0.0678(19) Uani 1 1 d . .
H11A H 1.0692 0.6980 0.4378 0.081 Uiso 1 1 calc R U
H11B H 1.0753 0.6131 0.3714 0.081 Uiso 1 1 calc R U
C12 C 1.1720(5) 0.7115(3) 0.3223(5) 0.0621(19) Uani 1 1 d . .
H12A H 1.0973 0.7338 0.2613 0.075 Uiso 1 1 calc R U
H12B H 1.2161 0.6725 0.2858 0.075 Uiso 1 1 calc R U
C13 C 1.1876(5) 0.8567(3) 0.4160(4) 0.0420(15) Uani 1 1 d . .
H13 H 1.1509 0.8311 0.4721 0.050 Uiso 1 1 calc R U
C14 C 1.0744(5) 0.8924(3) 0.3154(5) 0.0492(16) Uani 1 1 d . .
C15 C 1.0174(6) 0.9489(4) 0.1216(5) 0.067(2) Uani 1 1 d . .
H15A H 0.9795 0.9978 0.1454 0.101 Uiso 1 1 calc R U
H15B H 0.9512 0.9077 0.0869 0.101 Uiso 1 1 calc R U
H15C H 1.0578 0.9658 0.0654 0.101 Uiso 1 1 calc R U
C16 C 0.7441(5) 0.8509(3) 0.3336(6) 0.0585(18) Uani 1 1 d . .
C17 C 0.7688(6) 0.7680(3) 0.2797(6) 0.073(2) Uani 1 1 d . .
H17A H 0.8218 0.7316 0.3403 0.109 Uiso 1 1 calc R U
H17B H 0.8124 0.7797 0.2240 0.109 Uiso 1 1 calc R U
H17C H 0.6879 0.7403 0.2409 0.109 Uiso 1 1 calc R U
C18 C 0.6733(6) 0.8380(5) 0.4234(6) 0.095(3) Uani 1 1 d . .
H18A H 0.6743 0.8902 0.4650 0.143 Uiso 1 1 calc R U
H18B H 0.7159 0.7943 0.4779 0.143 Uiso 1 1 calc R U
H18C H 0.5854 0.8215 0.3834 0.143 Uiso 1 1 calc R U
C19 C 0.6745(6) 0.9156(4) 0.2413(6) 0.090(2) Uani 1 1 d . .
H19A H 0.7262 0.9284 0.1927 0.135 Uiso 1 1 calc R U
H19B H 0.6603 0.9667 0.2790 0.135 Uiso 1 1 calc R U
H19C H 0.5928 0.8927 0.1939 0.135 Uiso 1 1 calc R U
C20 C -0.2903(6) 0.6028(3) 0.8614(6) 0.078(2) Uani 1 1 d . .
H20 H -0.3238 0.6130 0.7812 0.094 Uiso 1 1 calc R U
C21 C -0.3341(7) 0.5364(4) 0.9080(7) 0.096(3) Uani 1 1 d . .
H21 H -0.3952 0.4996 0.8598 0.116 Uiso 1 1 calc R U
C22 C -0.2874(8) 0.5230(5) 1.0289(8) 0.115(3) Uani 1 1 d . .
H22 H -0.3217 0.4795 1.0619 0.139 Uiso 1 1 calc R U
C23 C -0.1926(8) 0.5727(5) 1.0982(7) 0.110(3) Uani 1 1 d . .
H23 H -0.1588 0.5629 1.1784 0.132 Uiso 1 1 calc R U
C24 C -0.1471(7) 0.6384(4) 1.0472(6) 0.083(2) Uani 1 1 d . .
H24 H -0.0801 0.6719 1.0940 0.099 Uiso 1 1 calc R U
C25 C -0.1964(5) 0.6560(3) 0.9313(5) 0.0508(17) Uani 1 1 d . .
C26 C -0.2357(5) 0.7998(3) 0.8203(5) 0.0549(17) Uani 1 1 d . .
C27 C -0.1629(6) 0.8717(3) 0.7830(6) 0.070(2) Uani 1 1 d . .
H27A H -0.0884 0.8876 0.8492 0.084 Uiso 1 1 calc R U
H27B H -0.1317 0.8511 0.7213 0.084 Uiso 1 1 calc R U
C28 C -0.2468(7) 0.9500(4) 0.7392(7) 0.100(3) Uani 1 1 d . .
H28A H -0.1943 0.9946 0.7221 0.120 Uiso 1 1 calc R U
H28B H -0.3148 0.9360 0.6668 0.120 Uiso 1 1 calc R U
C29 C -0.3054(7) 0.9819(4) 0.8248(7) 0.097(3) Uani 1 1 d . .
H29A H -0.3601 1.0305 0.7925 0.117 Uiso 1 1 calc R U
H29B H -0.2382 0.9999 0.8956 0.117 Uiso 1 1 calc R U
C30 C -0.3851(6) 0.9117(4) 0.8534(7) 0.093(2) Uani 1 1 d . .
H30A H -0.4229 0.9322 0.9108 0.111 Uiso 1 1 calc R U
H30B H -0.4551 0.8964 0.7831 0.111 Uiso 1 1 calc R U
C31 C -0.3046(5) 0.8342(3) 0.9009(6) 0.065(2) Uani 1 1 d . .
H31A H -0.3601 0.7901 0.9145 0.078 Uiso 1 1 calc R U
H31B H -0.2409 0.8484 0.9758 0.078 Uiso 1 1 calc R U
C32 C -0.1395(5) 0.7304(3) 0.8820(5) 0.0474(16) Uani 1 1 d . .
H32 H -0.0788 0.7582 0.9507 0.057 Uiso 1 1 calc R U
C33 C -0.0569(5) 0.6956(3) 0.8137(4) 0.0483(15) Uani 1 1 d . .
C34 C -0.0630(6) 0.6391(4) 0.6298(5) 0.0656(19) Uani 1 1 d . .
H34A H -0.0280 0.5845 0.6592 0.098 Uiso 1 1 calc R U
H34B H 0.0060 0.6767 0.6292 0.098 Uiso 1 1 calc R U
H34C H -0.1221 0.6330 0.5515 0.098 Uiso 1 1 calc R U
C35 C 0.3052(5) 0.7164(4) 0.9421(5) 0.074(2) Uani 1 1 d . .
C36 C 0.3322(7) 0.6346(5) 0.8841(6) 0.098(3) Uani 1 1 d . .
H36A H 0.2662 0.6270 0.8096 0.147 Uiso 1 1 calc R U
H36B H 0.3323 0.5868 0.9336 0.147 Uiso 1 1 calc R U
H36C H 0.4150 0.6390 0.8729 0.147 Uiso 1 1 calc R U
C37 C 0.4129(7) 0.7316(7) 1.0589(7) 0.151(4) Uani 1 1 d . .
H37A H 0.4220 0.6822 1.1077 0.227 Uiso 1 1 calc R U
H37B H 0.3911 0.7799 1.0976 0.227 Uiso 1 1 calc R U
H37C H 0.4928 0.7423 1.0445 0.227 Uiso 1 1 calc R U
C38 C 0.2826(7) 0.7909(5) 0.8596(7) 0.117(3) Uani 1 1 d . .
H38A H 0.2726 0.8417 0.9000 0.175 Uiso 1 1 calc R U
H38B H 0.2056 0.7814 0.7942 0.175 Uiso 1 1 calc R U
H38C H 0.3551 0.7973 0.8321 0.175 Uiso 1 1 calc R U
S2 S 0.16250(13) 0.69780(10) 0.98356(13) 0.0573(4) Uani 1 1 d . .

loop_
_atom_site_aniso_label
_atom_site_aniso_U_11
_atom_site_aniso_U_22
_atom_site_aniso_U_33
_atom_site_aniso_U_23
_atom_site_aniso_U_13
_atom_site_aniso_U_12
S1 0.0427(7) 0.0586(8) 0.0616(8) -0.0028(8) 0.0206(6) 0.0005(7)
N1 0.0332(18) 0.045(2) 0.0572(14) 0.002(2) 0.0142(10) -0.005(2)
N2 0.047(2) 0.055(3) 0.046(3) -0.006(2) 0.014(2) -0.002(2)
O1 0.058(2) 0.074(3) 0.064(3) 0.010(2) 0.0300(19) 0.001(2)
O2 0.051(2) 0.061(2) 0.049(2) 0.0101(19) 0.0085(18) 0.0003(19)
O3 0.050(2) 0.081(3) 0.068(3) 0.021(2) 0.0207(19) 0.0125(19)
O4 0.063(3) 0.075(3) 0.073(3) -0.020(2) -0.002(2) 0.004(2)
O5 0.055(2) 0.074(3) 0.050(2) -0.013(2) 0.0202(19) -0.0036(19)
O6 0.064(3) 0.090(3) 0.066(3) -0.029(2) 0.015(2) 0.003(2)
C1 0.073(4) 0.062(4) 0.047(4) -0.010(3) 0.011(3) -0.005(3)
C2 0.086(5) 0.069(4) 0.057(4) -0.010(3) 0.010(4) -0.010(4)
C3 0.085(5) 0.060(4) 0.076(5) -0.020(4) 0.003(4) -0.019(3)
C4 0.065(4) 0.071(4) 0.092(5) 0.003(4) 0.023(4) -0.028(3)
C5 0.056(3) 0.059(3) 0.054(4) -0.005(3) 0.020(3) -0.014(3)
C6 0.038(3) 0.046(3) 0.052(4) 0.001(3) 0.008(3) 0.004(2)
C7 0.045(3) 0.048(3) 0.052(4) -0.001(3) 0.018(3) 0.001(3)
C8 0.050(3) 0.049(3) 0.059(4) 0.003(3) 0.020(3) 0.002(3)
C9 0.067(4) 0.066(4) 0.055(4) 0.012(3) 0.016(3) 0.009(3)
C10 0.069(4) 0.063(4) 0.095(5) 0.017(3) 0.039(4) 0.011(3)
C11 0.072(4) 0.051(3) 0.087(5) -0.012(3) 0.034(3) -0.003(3)
C12 0.059(4) 0.049(3) 0.071(4) -0.012(3) 0.012(3) -0.004(3)
C13 0.041(3) 0.044(3) 0.040(3) 0.001(2) 0.011(3) 0.003(2)
C14 0.052(3) 0.031(3) 0.057(4) 0.003(3) 0.007(3) -0.010(3)
C15 0.073(4) 0.079(4) 0.042(4) 0.011(3) 0.007(3) -0.010(3)
C16 0.030(3) 0.061(3) 0.080(5) -0.002(3) 0.011(3) -0.004(3)
C17 0.068(4) 0.054(4) 0.088(5) -0.005(3) 0.014(4) -0.016(3)
C18 0.056(4) 0.123(6) 0.117(6) -0.001(5) 0.041(4) -0.008(4)
C19 0.050(4) 0.079(4) 0.117(6) 0.015(4) -0.005(4) 0.006(3)
C20 0.070(4) 0.054(4) 0.104(5) -0.007(4) 0.019(4) -0.018(3)
C21 0.090(5) 0.068(4) 0.146(7) -0.020(4) 0.059(4) -0.021(4)
C22 0.156(6) 0.073(5) 0.154(7) 0.019(5) 0.100(5) -0.007(5)
C23 0.158(6) 0.103(6) 0.100(5) 0.010(5) 0.085(4) -0.024(5)
C24 0.084(5) 0.081(4) 0.084(5) 0.004(4) 0.030(4) -0.006(4)
C25 0.034(3) 0.048(3) 0.070(4) -0.007(3) 0.017(3) 0.001(2)
C26 0.043(3) 0.059(3) 0.057(4) -0.005(3) 0.007(3) -0.001(3)
C27 0.072(4) 0.064(4) 0.066(5) 0.002(3) 0.013(4) 0.000(3)
C28 0.100(6) 0.058(4) 0.120(7) 0.017(4) 0.004(5) 0.003(4)
C29 0.115(6) 0.057(4) 0.106(6) -0.009(4) 0.018(5) 0.029(4)
C30 0.070(4) 0.071(4) 0.129(6) -0.008(4) 0.020(4) 0.022(4)
C31 0.045(3) 0.061(4) 0.086(5) -0.005(3) 0.015(3) 0.005(3)
C32 0.038(3) 0.050(3) 0.050(4) -0.008(3) 0.009(3) 0.000(2)
C33 0.063(3) 0.037(3) 0.039(3) -0.001(3) 0.008(3) -0.011(3)
C34 0.076(4) 0.076(4) 0.053(4) -0.014(3) 0.033(3) -0.003(3)
C35 0.043(3) 0.116(5) 0.069(4) -0.028(4) 0.025(3) -0.022(3)
C36 0.078(5) 0.137(6) 0.088(5) -0.019(4) 0.039(4) 0.025(4)
C37 0.056(4) 0.306(12) 0.087(6) -0.066(6) 0.016(4) -0.061(6)
C38 0.145(6) 0.107(5) 0.127(6) -0.027(5) 0.085(5) -0.057(5)
S2 0.0470(8) 0.0699(9) 0.0538(9) -0.0009(8) 0.0148(7) -0.0002(7)

loop_
_atom_type_symbol
_atom_type_description
_atom_type_scat_dispersion_real
_atom_type_scat_dispersion_imag
_atom_type_scat_source
C C 0.0033 0.0016 'International Tables Vol C Tables 4.2.6.8 and 6.1.1.4'
H H 0.0000 0.0000 'International Tables Vol C Tables 4.2.6.8 and 6.1.1.4'
N N 0.0061 0.0033 'International Tables Vol C Tables 4.2.6.8 and 6.1.1.4'
O O 0.0106 0.0060 'International Tables Vol C Tables 4.2.6.8 and 6.1.1.4'
S S 0.1246 0.1234 'International Tables Vol C Tables 4.2.6.8 and 6.1.1.4'

loop_
_geom_angle_atom_site_label_1
_geom_angle_atom_site_label_2
_geom_angle_atom_site_label_3
_geom_angle
O3 S1 N1 114.9(2)
O3 S1 C16 105.6(2)
N1 S1 C16 95.3(3)
C14 N1 S1 125.5(4)
C33 N2 S2 124.2(4)
C14 O2 C15 117.4(4)
C33 O5 C34 116.5(4)
C2 C1 C6 119.2(6)
C3 C2 C1 123.8(7)
C2 C3 C4 116.2(6)
C3 C4 C5 124.8(6)
C4 C5 C6 117.6(6)
C1 C6 C5 118.4(5)
C1 C6 C13 118.6(5)
C5 C6 C13 123.0(5)
O1 C7 C8 105.5(4)
O1 C7 C12 108.5(5)
C8 C7 C12 109.7(4)
O1 C7 C13 114.6(4)
C8 C7 C13 108.7(4)
C12 C7 C13 109.8(4)
C9 C8 C7 113.7(5)
C8 C9 C10 111.9(5)
C11 C10 C9 110.5(5)
C10 C11 C12 111.5(5)
C11 C12 C7 113.9(5)
C6 C13 C14 106.7(4)
C6 C13 C7 115.4(4)
C14 C13 C7 113.5(4)
N1 C14 O2 119.3(4)
N1 C14 C13 129.8(5)
O2 C14 C13 110.9(4)
C19 C16 C17 112.2(5)
C19 C16 C18 110.9(5)
C17 C16 C18 112.9(5)
C19 C16 S1 107.7(4)
C17 C16 S1 109.1(4)
C18 C16 S1 103.5(4)
C21 C20 C25 120.8(7)
C20 C21 C22 119.6(7)
C23 C22 C21 120.4(7)
C22 C23 C24 118.4(7)
C25 C24 C23 122.4(6)
C24 C25 C20 118.3(6)
C24 C25 C32 118.8(5)
C20 C25 C32 122.8(6)
O4 C26 C31 105.1(4)
O4 C26 C27 109.0(5)
C31 C26 C27 109.9(5)
O4 C26 C32 113.0(4)
C31 C26 C32 110.5(5)
C27 C26 C32 109.2(4)
C28 C27 C26 112.8(5)
C29 C28 C27 112.5(6)
C28 C29 C30 109.1(6)
C31 C30 C29 111.6(5)
C30 C31 C26 113.4(6)
C33 C32 C26 115.6(5)
C33 C32 C25 109.0(4)
C26 C32 C25 115.6(4)
N2 C33 O5 119.5(5)
N2 C33 C32 129.4(5)
O5 C33 C32 111.0(4)
C38 C35 C37 113.4(6)
C38 C35 C36 111.4(6)
C37 C35 C36 110.2(6)
C38 C35 S2 109.7(5)
C37 C35 S2 104.1(5)
C36 C35 S2 107.5(5)
O6 S2 N2 112.8(2)
O6 S2 C35 105.0(3)
N2 S2 C35 95.3(3)

loop_
_geom_bond_atom_site_label_1
_geom_bond_atom_site_label_2
_geom_bond_distance
S1 O3 1.487(4)
S1 N1 1.667(5)
S1 C16 1.855(5)
N1 C14 1.266(6)
N2 C33 1.259(6)
N2 S2 1.672(4)
O1 C7 1.439(7)
O2 C14 1.359(6)
O2 C15 1.433(6)
O4 C26 1.442(6)
O5 C33 1.351(6)
O5 C34 1.436(7)
O6 S2 1.482(4)
C1 C2 1.386(8)
C1 C6 1.385(8)
C2 C3 1.333(9)
C3 C4 1.358(9)
C4 C5 1.374(8)
C5 C6 1.409(7)
C6 C13 1.526(7)
C7 C8 1.529(7)
C7 C12 1.536(7)
C7 C13 1.555(7)
C8 C9 1.487(8)
C9 C10 1.539(8)
C10 C11 1.509(8)
C11 C12 1.531(8)
C13 C14 1.530(6)
C16 C19 1.518(8)
C16 C17 1.520(8)
C16 C18 1.537(9)
C20 C21 1.346(9)
C20 C25 1.379(7)
C21 C22 1.396(11)
C22 C23 1.350(11)
C23 C24 1.375(9)
C24 C25 1.353(8)
C25 C32 1.533(7)
C26 C31 1.511(8)
C26 C27 1.531(8)
C26 C32 1.531(7)
C27 C28 1.524(8)
C28 C29 1.469(10)
C29 C30 1.514(9)
C30 C31 1.502(8)
C32 C33 1.510(8)
C35 C38 1.505(10)
C35 C37 1.532(8)
C35 C36 1.537(9)
C35 S2 1.811(6)
